data_4083239
loop_
_publ_author_name
'Romanski, Steffen'
'R\"ucker, Hannelore'
'Stamellou, Eleni'
'Guttentag, Miguel'
'Neud\"orfl, J\"org-Martin'
'Alberto, Roger'
'Amslinger, Sabine'
'Yard, Benito'
'Schmalz, Hans-G\"unther'

_publ_section_title
;
 Iron Dienylphosphate Tricarbonyl Complexes as Water-Soluble
 Enzyme-Triggered CO-Releasing Molecules (ET-CORMs)
;
_journal_issue 16
_journal_name_full Organometallics
_journal_page_first 5800
_journal_paper_doi 10.1021/om300359a
_journal_volume 31
_journal_year 2012
_chemical_formula_moiety 'C13 H19 Fe N2 O5 P'
_chemical_formula_sum 'C13 H19 Fe N2 O5 P'
_chemical_formula_weight 370.12
_chemical_name_systematic
; 
 ? 
;
_space_group_IT_number 14
_symmetry_cell_setting monoclinic
_symmetry_space_group_name_Hall '-P 2ybc'
_symmetry_space_group_name_H-M 'P 1 21/c 1'
_atom_sites_solution_hydrogens geom
_atom_sites_solution_primary direct
_atom_sites_solution_secondary difmap
_audit_creation_method SHELXL-97
_cell_angle_alpha 90.00
_cell_angle_beta 120.310(4)
_cell_angle_gamma 90.00
_cell_formula_units_Z 4
_cell_length_a 11.0155(6)
_cell_length_b 13.7958(9)
_cell_length_c 12.1604(7)
_cell_measurement_reflns_used 13313
_cell_measurement_temperature 100(2)
_cell_measurement_theta_max 26.99
_cell_measurement_theta_min 2.14
_cell_volume 1595.38(18)
_computing_cell_refinement 'Nonius DENZO (Otwinowski, Minor 1997)'
_computing_data_collection 'Nonius COLLECT'
_computing_data_reduction 'Nonius DENZO (Otwinowski, Minor 1997)'
_computing_molecular_graphics 'SCHAKAL99 (E. Keller 1999)'
_computing_publication_material 'PLATON (A. L. Spek 1980-2004)'
_computing_structure_refinement 'SHELXL-97 (Sheldrick, 1997)'
_computing_structure_solution 'SHELXS-97 (Sheldrick, 1997)'
_diffrn_ambient_temperature 100(2)
_diffrn_measured_fraction_theta_full 1.000
_diffrn_measured_fraction_theta_max 1.000
_diffrn_measurement_device_type 'Nonius KappaCCD'
_diffrn_measurement_method Phi/Omega-Scans
_diffrn_radiation_monochromator graphite
_diffrn_radiation_source 'fine-focus sealed tube'
_diffrn_radiation_type MoK\a
_diffrn_radiation_wavelength 0.71073
_diffrn_reflns_av_R_equivalents 0.0750
_diffrn_reflns_av_sigmaI/netI 0.0609
_diffrn_reflns_limit_h_max 14
_diffrn_reflns_limit_h_min -14
_diffrn_reflns_limit_k_max 17
_diffrn_reflns_limit_k_min -17
_diffrn_reflns_limit_l_max 15
_diffrn_reflns_limit_l_min -15
_diffrn_reflns_number 13313
_diffrn_reflns_theta_full 26.99
_diffrn_reflns_theta_max 26.99
_diffrn_reflns_theta_min 2.14
_exptl_absorpt_coefficient_mu 1.069
_exptl_absorpt_correction_type none
_exptl_crystal_colour yellowish
_exptl_crystal_density_diffrn 1.541
_exptl_crystal_density_method 'not measured'
_exptl_crystal_description prism
_exptl_crystal_F_000 768
_exptl_crystal_size_max .2
_exptl_crystal_size_mid .1
_exptl_crystal_size_min .03
_refine_diff_density_max 0.528
_refine_diff_density_min -0.383
_refine_diff_density_rms 0.072
_refine_ls_extinction_method none
_refine_ls_goodness_of_fit_ref 0.980
_refine_ls_hydrogen_treatment constr
_refine_ls_matrix_type full
_refine_ls_number_parameters 203
_refine_ls_number_reflns 3474
_refine_ls_number_restraints 0
_refine_ls_restrained_S_all 0.980
_refine_ls_R_factor_all 0.0658
_refine_ls_R_factor_gt 0.0358
_refine_ls_shift/su_max 0.000
_refine_ls_shift/su_mean 0.000
_refine_ls_structure_factor_coef Fsqd
_refine_ls_weighting_details 'calc w=1/[\s^2^(Fo^2^)+(0.0389P)^2^+0.0000P] where P=(Fo^2^+2Fc^2^)/3'
_refine_ls_weighting_scheme calc
_refine_ls_wR_factor_gt 0.0731
_refine_ls_wR_factor_ref 0.0804
_reflns_number_gt 2455
_reflns_number_total 3474
_reflns_threshold_expression >2sigma(I)
_cod_data_source_file rac-6e.cif
_cod_data_source_block rac-6e
_cod_original_cell_volume 1595.38(16)
_cod_original_sg_symbol_H-M P21/c
_cod_database_code 4083239

loop_
_symmetry_equiv_pos_as_xyz
'x, y, z'
'-x, y+1/2, -z+1/2'
'-x, -y, -z'
'x, -y-1/2, z-1/2'

loop_
_atom_site_label
_atom_site_type_symbol
_atom_site_fract_x
_atom_site_fract_y
_atom_site_fract_z
_atom_site_U_iso_or_equiv
_atom_site_adp_type
_atom_site_occupancy
_atom_site_symmetry_multiplicity
_atom_site_calc_flag
_atom_site_refinement_flags
Fe1 Fe 0.31928(3) -0.11127(2) -0.34715(3) 0.01803(11) Uani 1 1 d .
P1 P 0.73265(6) -0.16981(5) -0.13500(6) 0.01990(16) Uani 1 1 d .
O1 O 0.63657(14) -0.07970(11) -0.14316(14) 0.0205(4) Uani 1 1 d .
O2 O 0.66082(15) -0.23949(12) -0.23983(14) 0.0265(4) Uani 1 1 d .
O3 O 0.46832(17) -0.10192(12) -0.49081(16) 0.0316(4) Uani 1 1 d .
O4 O 0.33978(17) -0.32062(13) -0.29981(16) 0.0324(4) Uani 1 1 d .
O5 O 0.04742(17) -0.08558(13) -0.58282(15) 0.0337(5) Uani 1 1 d .
N1 N 0.86522(18) -0.10467(14) -0.12178(18) 0.0234(5) Uani 1 1 d .
N2 N 0.79384(18) -0.22179(14) 0.00340(16) 0.0214(5) Uani 1 1 d .
C1 C 0.4979(2) -0.08543(17) -0.1649(2) 0.0195(5) Uani 1 1 d .
C2 C 0.8425(2) -0.02192(18) -0.2058(2) 0.0285(6) Uani 1 1 d .
H2A H 0.9102 0.0294 -0.1574 0.043 Uiso 1 1 calc R
H2B H 0.7467 0.0028 -0.2398 0.043 Uiso 1 1 calc R
H2C H 0.8555 -0.0426 -0.2763 0.043 Uiso 1 1 calc R
C3 C 1.0002(2) -0.15296(19) -0.0785(2) 0.0301(6) Uani 1 1 d .
H3A H 1.0020 -0.1806 -0.1520 0.045 Uiso 1 1 calc R
H3B H 1.0124 -0.2049 -0.0188 0.045 Uiso 1 1 calc R
H3C H 1.0766 -0.1058 -0.0359 0.045 Uiso 1 1 calc R
C4 C 0.8628(2) -0.16856(18) 0.1231(2) 0.0280(6) Uani 1 1 d .
H4A H 0.8176 -0.1843 0.1727 0.042 Uiso 1 1 calc R
H4B H 0.8548 -0.0988 0.1056 0.042 Uiso 1 1 calc R
H4C H 0.9623 -0.1868 0.1717 0.042 Uiso 1 1 calc R
C5 C 0.7746(2) -0.32462(19) 0.0168(2) 0.0301(6) Uani 1 1 d .
H5A H 0.8664 -0.3568 0.0608 0.045 Uiso 1 1 calc R
H5B H 0.7168 -0.3535 -0.0678 0.045 Uiso 1 1 calc R
H5C H 0.7275 -0.3328 0.0663 0.045 Uiso 1 1 calc R
C6 C 0.4209(2) 0.00119(18) -0.2211(2) 0.0214(5) Uani 1 1 d .
H6 H 0.4627 0.0570 -0.2340 0.026 Uiso 1 1 calc R
C7 C 0.2792(2) -0.00215(18) -0.2557(2) 0.0223(6) Uani 1 1 d .
H7X H 0.2185 0.0502 -0.3016 0.027 Uiso 1 1 d R
C8 C 0.2360(2) -0.09051(18) -0.2258(2) 0.0244(6) Uani 1 1 d .
H8X H 0.1380 -0.1013 -0.2615 0.029 Uiso 1 1 d R
C9 C 0.3290(2) -0.13788(19) -0.0978(2) 0.0259(6) Uani 1 1 d .
H9A H 0.2961 -0.2049 -0.0994 0.031 Uiso 1 1 calc R
H9B H 0.3220 -0.1016 -0.0310 0.031 Uiso 1 1 calc R
C10 C 0.4834(2) -0.14015(18) -0.0651(2) 0.0233(6) Uani 1 1 d .
H10A H 0.5441 -0.1103 0.0194 0.028 Uiso 1 1 calc R
H10B H 0.5141 -0.2081 -0.0616 0.028 Uiso 1 1 calc R
C11 C 0.4131(2) -0.10344(17) -0.4330(2) 0.0223(5) Uani 1 1 d .
C12 C 0.3312(2) -0.2389(2) -0.3218(2) 0.0230(6) Uani 1 1 d .
C13 C 0.1535(3) -0.09586(17) -0.4907(2) 0.0240(6) Uani 1 1 d .

loop_
_atom_site_aniso_label
_atom_site_aniso_U_11
_atom_site_aniso_U_22
_atom_site_aniso_U_33
_atom_site_aniso_U_23
_atom_site_aniso_U_13
_atom_site_aniso_U_12
Fe1 0.01694(18) 0.01665(19) 0.01970(19) -0.00051(15) 0.00865(14) 0.00015(14)
P1 0.0180(3) 0.0193(4) 0.0229(3) -0.0009(3) 0.0107(3) 0.0002(3)
O1 0.0153(7) 0.0188(9) 0.0260(9) 0.0009(7) 0.0094(7) 0.0001(7)
O2 0.0242(8) 0.0278(10) 0.0250(9) -0.0053(8) 0.0107(7) -0.0001(8)
O3 0.0355(10) 0.0332(12) 0.0337(10) 0.0019(8) 0.0231(9) 0.0023(8)
O4 0.0361(10) 0.0186(10) 0.0399(11) 0.0014(8) 0.0174(9) -0.0014(8)
O5 0.0218(9) 0.0429(13) 0.0248(10) -0.0003(8) 0.0032(8) 0.0017(8)
N1 0.0192(10) 0.0222(12) 0.0324(11) 0.0024(10) 0.0156(9) 0.0009(8)
N2 0.0233(10) 0.0175(11) 0.0218(10) -0.0001(9) 0.0103(9) -0.0008(8)
C1 0.0174(11) 0.0193(14) 0.0219(12) -0.0043(10) 0.0100(10) -0.0012(10)
C2 0.0312(13) 0.0219(15) 0.0378(15) 0.0011(12) 0.0213(12) -0.0051(11)
C3 0.0181(12) 0.0371(17) 0.0333(15) -0.0004(12) 0.0116(11) 0.0007(11)
C4 0.0288(13) 0.0292(16) 0.0240(13) -0.0028(12) 0.0120(11) -0.0014(12)
C5 0.0297(13) 0.0262(16) 0.0326(15) 0.0037(12) 0.0145(12) 0.0004(12)
C6 0.0230(12) 0.0168(13) 0.0230(12) -0.0064(10) 0.0107(10) -0.0007(10)
C7 0.0219(12) 0.0222(14) 0.0198(12) -0.0032(10) 0.0081(10) 0.0057(10)
C8 0.0180(12) 0.0301(16) 0.0262(13) -0.0016(11) 0.0119(10) 0.0014(10)
C9 0.0230(12) 0.0337(16) 0.0248(13) 0.0034(11) 0.0149(11) 0.0020(11)
C10 0.0213(12) 0.0277(15) 0.0206(13) 0.0012(11) 0.0103(10) 0.0026(11)
C11 0.0218(12) 0.0153(13) 0.0214(12) -0.0008(11) 0.0047(11) 0.0007(10)
C12 0.0173(12) 0.0278(16) 0.0207(13) -0.0040(11) 0.0073(10) -0.0018(11)
C13 0.0299(14) 0.0178(15) 0.0313(14) -0.0042(11) 0.0205(13) -0.0036(11)

loop_
_atom_type_symbol
_atom_type_description
_atom_type_scat_dispersion_real
_atom_type_scat_dispersion_imag
_atom_type_scat_source
C C 0.0033 0.0016 'International Tables Vol C Tables 4.2.6.8 and 6.1.1.4'
H H 0.0000 0.0000 'International Tables Vol C Tables 4.2.6.8 and 6.1.1.4'
Fe Fe 0.3463 0.8444 'International Tables Vol C Tables 4.2.6.8 and 6.1.1.4'
N N 0.0061 0.0033 'International Tables Vol C Tables 4.2.6.8 and 6.1.1.4'
O O 0.0106 0.0060 'International Tables Vol C Tables 4.2.6.8 and 6.1.1.4'
P P 0.1023 0.0942 'International Tables Vol C Tables 4.2.6.8 and 6.1.1.4'

loop_
_geom_angle_atom_site_label_1
_geom_angle_atom_site_label_2
_geom_angle_atom_site_label_3
_geom_angle
C12 Fe1 C13 103.64(10)
C12 Fe1 C11 98.36(11)
C13 Fe1 C11 91.65(10)
C12 Fe1 C7 130.54(10)
C13 Fe1 C7 92.81(10)
C11 Fe1 C7 127.84(10)
C12 Fe1 C6 130.41(9)
C13 Fe1 C6 122.52(10)
C11 Fe1 C6 97.48(10)
C7 Fe1 C6 39.69(8)
C12 Fe1 C8 91.91(10)
C13 Fe1 C8 94.37(10)
C11 Fe1 C8 166.54(10)
C7 Fe1 C8 39.88(9)
C6 Fe1 C8 69.15(9)
C12 Fe1 C1 92.10(9)
C13 Fe1 C1 161.63(10)
C11 Fe1 C1 95.42(9)
C7 Fe1 C1 69.50(8)
C6 Fe1 C1 39.70(8)
C8 Fe1 C1 75.43(9)
O2 P1 O1 113.84(9)
O2 P1 N2 111.67(10)
O1 P1 N2 108.73(9)
O2 P1 N1 120.20(10)
O1 P1 N1 96.19(9)
N2 P1 N1 104.73(10)
C1 O1 P1 125.81(14)
C3 N1 C2 112.93(18)
C3 N1 P1 118.38(17)
C2 N1 P1 121.60(15)
C5 N2 C4 114.32(18)
C5 N2 P1 122.45(15)
C4 N2 P1 123.08(17)
O1 C1 C6 111.6(2)
O1 C1 C10 114.93(18)
C6 C1 C10 121.9(2)
O1 C1 Fe1 123.25(15)
C6 C1 Fe1 68.06(12)
C10 C1 Fe1 109.76(14)
N1 C2 H2A 109.5
N1 C2 H2B 109.5
H2A C2 H2B 109.5
N1 C2 H2C 109.5
H2A C2 H2C 109.5
H2B C2 H2C 109.5
N1 C3 H3A 109.5
N1 C3 H3B 109.5
H3A C3 H3B 109.5
N1 C3 H3C 109.5
H3A C3 H3C 109.5
H3B C3 H3C 109.5
N2 C4 H4A 109.5
N2 C4 H4B 109.5
H4A C4 H4B 109.5
N2 C4 H4C 109.5
H4A C4 H4C 109.5
H4B C4 H4C 109.5
N2 C5 H5A 109.5
N2 C5 H5B 109.5
H5A C5 H5B 109.5
N2 C5 H5C 109.5
H5A C5 H5C 109.5
H5B C5 H5C 109.5
C7 C6 C1 114.9(2)
C7 C6 Fe1 69.37(13)
C1 C6 Fe1 72.24(13)
C7 C6 H6 122.6
C1 C6 H6 122.6
Fe1 C6 H6 127.7
C6 C7 C8 114.7(2)
C6 C7 Fe1 70.94(13)
C8 C7 Fe1 72.54(14)
C6 C7 H7X 120.0
C8 C7 H7X 125.1
Fe1 C7 H7X 121.3
C7 C8 C9 119.5(2)
C7 C8 Fe1 67.58(13)
C9 C8 Fe1 110.62(15)
C7 C8 H8X 117.8
C9 C8 H8X 115.2
Fe1 C8 H8X 116.9
C8 C9 C10 111.2(2)
C8 C9 H9A 109.4
C10 C9 H9A 109.4
C8 C9 H9B 109.4
C10 C9 H9B 109.4
H9A C9 H9B 108.0
C1 C10 C9 109.54(18)
C1 C10 H10A 109.8
C9 C10 H10A 109.8
C1 C10 H10B 109.8
C9 C10 H10B 109.8
H10A C10 H10B 108.2
O3 C11 Fe1 176.8(2)
O4 C12 Fe1 176.8(2)
O5 C13 Fe1 179.7(2)

loop_
_geom_bond_atom_site_label_1
_geom_bond_atom_site_label_2
_geom_bond_distance
Fe1 C12 1.781(3)
Fe1 C13 1.792(3)
Fe1 C11 1.804(3)
Fe1 C7 2.048(2)
Fe1 C6 2.069(2)
Fe1 C8 2.114(2)
Fe1 C1 2.124(2)
P1 O2 1.4687(16)
P1 O1 1.6030(17)
P1 N2 1.6297(19)
P1 N1 1.6520(19)
O1 C1 1.415(3)
O3 C11 1.139(3)
O4 C12 1.151(3)
O5 C13 1.148(3)
N1 C3 1.464(3)
N1 C2 1.467(3)
N2 C5 1.456(3)
N2 C4 1.456(3)
C1 C6 1.425(3)
C1 C10 1.504(3)
C2 H2A 0.9800
C2 H2B 0.9800
C2 H2C 0.9800
C3 H3A 0.9800
C3 H3B 0.9800
C3 H3C 0.9800
C4 H4A 0.9800
C4 H4B 0.9800
C4 H4C 0.9800
C5 H5A 0.9800
C5 H5B 0.9800
C5 H5C 0.9800
C6 C7 1.398(3)
C6 H6 0.9500
C7 C8 1.421(3)
C7 H7X 0.9504
C8 C9 1.513(3)
C8 H8X 0.9498
C9 C10 1.539(3)
C9 H9A 0.9900
C9 H9B 0.9900
C10 H10A 0.9900
C10 H10B 0.9900

loop_
_geom_torsion_atom_site_label_1
_geom_torsion_atom_site_label_2
_geom_torsion_atom_site_label_3
_geom_torsion_atom_site_label_4
_geom_torsion
O2 P1 O1 C1 48.35(19)
N2 P1 O1 C1 -76.83(18)
N1 P1 O1 C1 175.30(17)
O2 P1 N1 C3 -73.1(2)
O1 P1 N1 C3 164.62(18)
N2 P1 N1 C3 53.4(2)
O2 P1 N1 C2 75.3(2)
O1 P1 N1 C2 -46.91(19)
N2 P1 N1 C2 -158.17(18)
O2 P1 N2 C5 -1.2(2)
O1 P1 N2 C5 125.26(18)
N1 P1 N2 C5 -132.80(18)
O2 P1 N2 C4 -176.47(17)
O1 P1 N2 C4 -50.02(19)
N1 P1 N2 C4 51.9(2)
P1 O1 C1 C6 -154.33(15)
P1 O1 C1 C10 61.5(2)
P1 O1 C1 Fe1 -77.1(2)
C12 Fe1 C1 C6 -166.20(15)
C13 Fe1 C1 C6 -17.0(4)
C11 Fe1 C1 C6 95.19(15)
C7 Fe1 C1 C6 -33.30(14)
C8 Fe1 C1 C6 -74.77(15)
C12 Fe1 C1 C10 -48.79(17)
C13 Fe1 C1 C10 100.5(3)
C11 Fe1 C1 C10 -147.39(17)
C7 Fe1 C1 C10 84.11(17)
C6 Fe1 C1 C10 117.4(2)
C8 Fe1 C1 C10 42.64(16)
O1 C1 C6 C7 174.64(18)
C10 C1 C6 C7 -44.1(3)
Fe1 C1 C6 C7 56.19(17)
O1 C1 C6 Fe1 118.45(17)
C10 C1 C6 Fe1 -100.3(2)
C12 Fe1 C6 C7 -108.12(16)
C13 Fe1 C6 C7 47.38(18)
C11 Fe1 C6 C7 144.16(15)
C8 Fe1 C6 C7 -34.22(14)
C1 Fe1 C6 C7 -126.4(2)
C12 Fe1 C6 C1 18.2(2)
C13 Fe1 C6 C1 173.74(14)
C11 Fe1 C6 C1 -89.48(15)
C7 Fe1 C6 C1 126.4(2)
C8 Fe1 C6 C1 92.14(15)
C1 C6 C7 C8 1.7(3)
Fe1 C6 C7 C8 59.42(18)
C1 C6 C7 Fe1 -57.72(17)
C12 Fe1 C7 C6 107.76(16)
C13 Fe1 C7 C6 -141.59(15)
C11 Fe1 C7 C6 -47.32(18)
C8 Fe1 C7 C6 125.0(2)
C1 Fe1 C7 C6 33.31(14)
C12 Fe1 C7 C8 -17.19(18)
C13 Fe1 C7 C8 93.46(14)
C11 Fe1 C7 C8 -172.27(13)
C6 Fe1 C7 C8 -125.0(2)
C1 Fe1 C7 C8 -91.64(14)
C6 C7 C8 C9 43.2(3)
Fe1 C7 C8 C9 101.8(2)
C6 C7 C8 Fe1 -58.54(17)
C12 Fe1 C8 C7 167.01(14)
C13 Fe1 C8 C7 -89.15(14)
C11 Fe1 C8 C7 27.2(4)
C6 Fe1 C8 C7 34.06(13)
C1 Fe1 C8 C7 75.33(14)
C12 Fe1 C8 C9 52.52(18)
C13 Fe1 C8 C9 156.36(17)
C11 Fe1 C8 C9 -87.3(4)
C7 Fe1 C8 C9 -114.5(2)
C6 Fe1 C8 C9 -80.43(17)
C1 Fe1 C8 C9 -39.16(17)
C7 C8 C9 C10 -46.0(3)
Fe1 C8 C9 C10 29.2(3)
O1 C1 C10 C9 178.1(2)
C6 C1 C10 C9 38.0(3)
Fe1 C1 C10 C9 -37.9(2)
C8 C9 C10 C1 5.6(3)
